data_6000216
loop_
_publ_author_name
'Lasocha, W.'
'Jansen, J.'
'Schenk, H.'

_publ_section_title
;
 crystal-structure of fibrillar potassium trimolybdate K2Mo2O10.3H(2)O by
 direct method powder diffraction package
;
_journal_name_full 'Journal of Solid State Chemistry'
_journal_page_first 225
_journal_page_last 228
_journal_paper_doi 10.1006/jssc.1995.1124
_journal_volume 115
_journal_year 1995
_chemical_formula_sum 'H6 K2 Mo3 O13'
_space_group_name_H-M_alt 'C m c m'
_cell_angle_alpha 90.000
_cell_angle_beta 90.000
_cell_angle_gamma 90.000
_cell_length_a 13.6630
_cell_length_b 12.0500
_cell_length_c 7.6337
_cell_volume 1256.81
_cod_database_code 6000216

loop_
_atom_site_label
_atom_site_fract_x
_atom_site_fract_y
_atom_site_fract_z
? ? ? ?
